data_7251569
loop_
_publ_author_name
'Priyadharsan, R. Rameshbabu'
'Karthikeyan, Subramanian'
'Pannipara, Mehboobali'
'Al-Sehemi, Abdullah G.'
'Moon, Dohyun'
'Anthony, Savarimuthu Philip'

_publ_section_title
;
 Dimethoxy-substituted triphenylamine-based donor--acceptor fluorophores:
 tunable solid-state emission and reversible thermofluorochromism
;
_journal_issue 6
_journal_name_full CrystEngComm
_journal_page_first 1083
_journal_page_last 1090
_journal_paper_doi 10.1039/D5CE01002K
_journal_volume 28
_journal_year 2026
_chemical_formula_moiety 'C26 H24 N2 O4'
_chemical_formula_sum 'C26 H24 N2 O4'
_chemical_formula_weight 428.47
_chemical_name_common DMT-ECA
_chemical_name_systematic 'ethyl (Z)-2-cyano-3-(4-(diphenylamino)-2,6-dimethoxyphenyl) acrylate'
_space_group_crystal_system monoclinic
_space_group_IT_number 14
_space_group_name_Hall '-P 2ybc'
_space_group_name_H-M_alt 'P 1 21/c 1'
_atom_sites_solution_hydrogens geom
_audit_creation_method SHELXL-2019/3
_audit_update_record
;
2025-10-20 deposited with the CCDC.	2026-01-06 downloaded from the CCDC.
;
_cell_angle_alpha 90
_cell_angle_beta 98.30(3)
_cell_angle_gamma 90
_cell_formula_units_Z 4
_cell_length_a 8.5990(17)
_cell_length_b 15.820(3)
_cell_length_c 16.419(3)
_cell_measurement_reflns_used 65345
_cell_measurement_temperature 220(2)
_cell_measurement_theta_max 30.000
_cell_measurement_theta_min 0.361
_cell_volume 2210.2(7)
_computing_cell_refinement '<i>HKL3000sm</i>(Otwinowski & Minor, 1997)'
_computing_data_collection '<i>PAL BL2D-SMDC Program</i>(Shin et.al, 2016)'
_computing_data_reduction '<i>HKL3000sm</i>(Otwinowski & Minor, 1997)'
_computing_molecular_graphics '<i>DIAMOND 4</i>(Putx&Brandenburg, 2014)'
_computing_publication_material '<i>publCIF</i>(Westrip, 2010)'
_computing_structure_refinement '<i>SHELXL-2018</i>(Sheldrick, 2018)'
_computing_structure_solution '<i>SHELXT-2018</i>(Sheldrick, 2018)'
_diffrn_ambient_temperature 220(2)
_diffrn_measured_fraction_theta_full 0.961
_diffrn_measured_fraction_theta_max 0.950
_diffrn_measurement_device_type 'Rayonix MX225HS CCD area detector'
_diffrn_measurement_method 'omega scan'
_diffrn_radiation_type synchrotron
_diffrn_radiation_wavelength 0.630
_diffrn_reflns_av_R_equivalents 0.0611
_diffrn_reflns_av_unetI/netI 0.0496
_diffrn_reflns_Laue_measured_fraction_full 0.961
_diffrn_reflns_Laue_measured_fraction_max 0.950
_diffrn_reflns_limit_h_max 11
_diffrn_reflns_limit_h_min -11
_diffrn_reflns_limit_k_max 21
_diffrn_reflns_limit_k_min -21
_diffrn_reflns_limit_l_max 22
_diffrn_reflns_limit_l_min -22
_diffrn_reflns_number 20707
_diffrn_reflns_point_group_measured_fraction_full 0.961
_diffrn_reflns_point_group_measured_fraction_max 0.950
_diffrn_reflns_theta_full 22.210
_diffrn_reflns_theta_max 24.999
_diffrn_reflns_theta_min 1.593
_diffrn_source 'PLSII 2D bending magnet'
_exptl_absorpt_coefficient_mu 0.068
_exptl_absorpt_correction_T_max 1.000
_exptl_absorpt_correction_T_min 0.953
_exptl_absorpt_correction_type empirical
_exptl_absorpt_process_details '<i>HKL3000sm Scalepack</i>(Otwinowski et.al,2003)'
_exptl_crystal_colour yellow
_exptl_crystal_density_diffrn 1.288
_exptl_crystal_description needle
_exptl_crystal_F_000 904
_exptl_crystal_size_max 0.097
_exptl_crystal_size_mid 0.008
_exptl_crystal_size_min 0.007
_refine_diff_density_max 0.381
_refine_diff_density_min -0.283
_refine_diff_density_rms 0.046
_refine_ls_extinction_coef 0.028(3)
_refine_ls_extinction_expression Fc^*^=kFc[1+0.001xFc^2^\l^3^/sin(2\q)]^-1/4^
_refine_ls_extinction_method 'SHELXL-2019/2 (Sheldrick 2019)'
_refine_ls_goodness_of_fit_ref 1.043
_refine_ls_hydrogen_treatment constr
_refine_ls_matrix_type full
_refine_ls_number_parameters 293
_refine_ls_number_reflns 5317
_refine_ls_number_restraints 0
_refine_ls_restrained_S_all 1.043
_refine_ls_R_factor_all 0.0877
_refine_ls_R_factor_gt 0.0552
_refine_ls_shift/su_max 0.000
_refine_ls_shift/su_mean 0.000
_refine_ls_structure_factor_coef Fsqd
_refine_ls_weighting_details 'w=1/[\s^2^(Fo^2^)+(0.0718P)^2^+0.4652P] where P=(Fo^2^+2Fc^2^)/3'
_refine_ls_weighting_scheme calc
_refine_ls_wR_factor_gt 0.1393
_refine_ls_wR_factor_ref 0.1571
_reflns_Friedel_coverage 0.000
_reflns_number_gt 3477
_reflns_number_total 5317
_reflns_threshold_expression 'I > 2\s(I)'
_cod_data_source_file d5ce01002k2.cif
_cod_data_source_block SPA1045
_cod_original_cell_volume 2210.2(8)
_cod_original_sg_symbol_H-M 'P 21/c'
_cod_database_code 7251569
_shelx_shelxl_version_number 2019/3
_shelx_space_group_comment
;
The symmetry employed for this shelxl refinement is uniquely defined
by the following loop, which should always be used as a source of
symmetry information in preference to the above space-group names.
They are only intended as comments.
;
_shelx_estimated_absorpt_t_min 0.993
_shelx_estimated_absorpt_t_max 1.000

loop_
_space_group_symop_operation_xyz
'x, y, z'
'-x, y+1/2, -z+1/2'
'-x, -y, -z'
'x, -y-1/2, z-1/2'

loop_
_atom_site_label
_atom_site_type_symbol
_atom_site_fract_x
_atom_site_fract_y
_atom_site_fract_z
_atom_site_U_iso_or_equiv
_atom_site_adp_type
_atom_site_occupancy
_atom_site_site_symmetry_order
_atom_site_calc_flag
_atom_site_refinement_flags_posn
_atom_site_refinement_flags_adp
_atom_site_refinement_flags_occupancy
_atom_site_disorder_assembly
_atom_site_disorder_group
O1 O 0.92659(17) 0.41812(8) 0.60533(7) 0.0383(3) Uani 1 1 d . . . . .
O2 O 0.58084(17) 0.61945(8) 0.47613(8) 0.0400(3) Uani 1 1 d . . . . .
O3 O 0.7797(2) 0.74267(10) 0.74716(9) 0.0564(4) Uani 1 1 d . . . . .
O4 O 0.7794(2) 0.60565(10) 0.77862(9) 0.0612(5) Uani 1 1 d . . . . .
N1 N 0.7340(2) 0.38412(10) 0.31898(9) 0.0377(4) Uani 1 1 d . . . . .
N2 N 0.7753(3) 0.76869(13) 0.54255(13) 0.0657(6) Uani 1 1 d . . . . .
C1 C 0.7162(2) 0.42347(12) 0.24099(11) 0.0361(4) Uani 1 1 d . . . . .
C2 C 0.7902(3) 0.49952(13) 0.23057(12) 0.0431(5) Uani 1 1 d . . . . .
H2 H 0.853212 0.524932 0.275483 0.052 Uiso 1 1 calc R U . . .
C3 C 0.7718(3) 0.53822(16) 0.15450(14) 0.0546(6) Uani 1 1 d . . . . .
H3 H 0.818929 0.590959 0.148187 0.066 Uiso 1 1 calc R U . . .
C4 C 0.6853(3) 0.50013(19) 0.08841(14) 0.0641(8) Uani 1 1 d . . . . .
H4 H 0.674094 0.526272 0.036484 0.077 Uiso 1 1 calc R U . . .
C5 C 0.6149(3) 0.4241(2) 0.09766(14) 0.0648(7) Uani 1 1 d . . . . .
H5 H 0.556882 0.397750 0.051704 0.078 Uiso 1 1 calc R U . . .
C6 C 0.6280(3) 0.38540(16) 0.17387(13) 0.0508(5) Uani 1 1 d . . . . .
H6 H 0.577389 0.333615 0.179981 0.061 Uiso 1 1 calc R U . . .
C7 C 0.7216(2) 0.29452(12) 0.32383(11) 0.0331(4) Uani 1 1 d . . . . .
C8 C 0.8180(3) 0.24318(14) 0.28549(13) 0.0461(5) Uani 1 1 d . . . . .
H8 H 0.895934 0.266699 0.257750 0.055 Uiso 1 1 calc R U . . .
C9 C 0.7985(4) 0.15619(16) 0.28832(16) 0.0628(7) Uani 1 1 d . . . . .
H9 H 0.863510 0.120709 0.262049 0.075 Uiso 1 1 calc R U . . .
C10 C 0.6861(4) 0.12160(15) 0.32871(17) 0.0696(8) Uani 1 1 d . . . . .
H10 H 0.672862 0.062649 0.329675 0.083 Uiso 1 1 calc R U . . .
C11 C 0.5930(3) 0.17307(16) 0.36778(16) 0.0635(7) Uani 1 1 d . . . . .
H11 H 0.516479 0.149274 0.396322 0.076 Uiso 1 1 calc R U . . .
C12 C 0.6102(3) 0.25928(14) 0.36575(13) 0.0443(5) Uani 1 1 d . . . . .
H12 H 0.545883 0.294232 0.393002 0.053 Uiso 1 1 calc R U . . .
C13 C 0.7408(2) 0.43100(11) 0.39159(10) 0.0309(4) Uani 1 1 d . . . . .
C14 C 0.8308(2) 0.39935(11) 0.46197(11) 0.0323(4) Uani 1 1 d . . . . .
H14 H 0.885854 0.348214 0.460087 0.039 Uiso 1 1 calc R U . . .
C15 C 0.8386(2) 0.44359(11) 0.53431(10) 0.0297(4) Uani 1 1 d . . . . .
C16 C 0.7602(2) 0.52090(11) 0.53916(10) 0.0293(4) Uani 1 1 d . . . . .
C17 C 0.6670(2) 0.54966(11) 0.46706(11) 0.0303(4) Uani 1 1 d . . . . .
C18 C 0.6577(2) 0.50574(11) 0.39374(11) 0.0332(4) Uani 1 1 d . . . . .
H18 H 0.595790 0.526324 0.345996 0.040 Uiso 1 1 calc R U . . .
C19 C 1.0012(3) 0.33799(13) 0.60533(13) 0.0454(5) Uani 1 1 d . . . . .
H19A H 1.057239 0.326370 0.659784 0.068 Uiso 1 1 calc R U . . .
H19B H 1.074725 0.338302 0.565749 0.068 Uiso 1 1 calc R U . . .
H19C H 0.922546 0.294575 0.590472 0.068 Uiso 1 1 calc R U . . .
C20 C 0.4974(3) 0.65780(14) 0.40476(13) 0.0476(5) Uani 1 1 d . . . . .
H20A H 0.450788 0.710307 0.419868 0.071 Uiso 1 1 calc R U . . .
H20B H 0.415243 0.619931 0.379964 0.071 Uiso 1 1 calc R U . . .
H20C H 0.569168 0.669390 0.365657 0.071 Uiso 1 1 calc R U . . .
C21 C 0.7717(2) 0.56099(11) 0.61865(11) 0.0324(4) Uani 1 1 d . . . . .
H21 H 0.783492 0.523082 0.663200 0.039 Uiso 1 1 calc R U . . .
C22 C 0.7686(2) 0.64260(11) 0.64054(11) 0.0330(4) Uani 1 1 d . . . . .
C23 C 0.7689(3) 0.71205(13) 0.58438(12) 0.0429(5) Uani 1 1 d . . . . .
C24 C 0.7759(2) 0.66991(12) 0.72701(11) 0.0373(4) Uani 1 1 d . . . . .
C25 C 0.7930(4) 0.62557(18) 0.86635(14) 0.0648(7) Uani 1 1 d . . . . .
H25A H 0.784332 0.686823 0.873411 0.078 Uiso 1 1 calc R U . . .
H25B H 0.706831 0.598573 0.889665 0.078 Uiso 1 1 calc R U . . .
C26 C 0.9389(4) 0.5971(3) 0.9090(2) 0.0947(12) Uani 1 1 d . . . . .
H26A H 0.944589 0.610112 0.967072 0.142 Uiso 1 1 calc R U . . .
H26B H 1.024174 0.625128 0.887084 0.142 Uiso 1 1 calc R U . . .
H26C H 0.947531 0.536443 0.901975 0.142 Uiso 1 1 calc R U . . .

loop_
_atom_site_aniso_label
_atom_site_aniso_U_11
_atom_site_aniso_U_22
_atom_site_aniso_U_33
_atom_site_aniso_U_23
_atom_site_aniso_U_13
_atom_site_aniso_U_12
O1 0.0562(8) 0.0327(7) 0.0218(6) -0.0007(5) -0.0083(6) 0.0103(6)
O2 0.0539(8) 0.0300(7) 0.0326(7) -0.0035(5) -0.0062(6) 0.0119(6)
O3 0.0903(12) 0.0367(9) 0.0386(8) -0.0175(7) -0.0029(8) -0.0034(8)
O4 0.1191(15) 0.0383(9) 0.0249(7) -0.0070(6) 0.0061(8) 0.0076(9)
N1 0.0655(11) 0.0248(8) 0.0206(7) -0.0038(6) -0.0014(7) -0.0024(7)
N2 0.1148(19) 0.0381(11) 0.0464(12) -0.0019(9) 0.0188(12) -0.0200(11)
C1 0.0514(11) 0.0350(10) 0.0197(8) -0.0019(7) -0.0026(7) 0.0040(8)
C2 0.0595(13) 0.0393(11) 0.0291(10) 0.0006(8) 0.0017(9) 0.0007(9)
C3 0.0737(16) 0.0505(14) 0.0410(12) 0.0156(10) 0.0124(11) 0.0144(11)
C4 0.0809(18) 0.080(2) 0.0306(11) 0.0198(12) 0.0045(11) 0.0308(15)
C5 0.0783(18) 0.085(2) 0.0242(10) -0.0052(11) -0.0152(11) 0.0168(15)
C6 0.0663(14) 0.0518(13) 0.0288(10) -0.0070(9) -0.0112(9) 0.0013(11)
C7 0.0435(10) 0.0291(9) 0.0240(8) -0.0058(7) -0.0047(7) -0.0017(7)
C8 0.0565(13) 0.0409(12) 0.0413(11) -0.0113(9) 0.0087(10) 0.0014(9)
C9 0.0889(19) 0.0398(13) 0.0579(15) -0.0150(11) 0.0043(14) 0.0171(12)
C10 0.119(2) 0.0276(12) 0.0591(16) -0.0025(11) 0.0022(16) -0.0069(13)
C11 0.0837(19) 0.0494(15) 0.0566(15) 0.0022(12) 0.0081(13) -0.0261(13)
C12 0.0491(12) 0.0417(12) 0.0417(11) -0.0042(9) 0.0050(9) -0.0051(9)
C13 0.0453(10) 0.0250(8) 0.0208(8) -0.0044(6) -0.0010(7) -0.0040(7)
C14 0.0458(10) 0.0241(8) 0.0249(8) -0.0024(7) -0.0018(7) 0.0027(7)
C15 0.0400(9) 0.0260(9) 0.0204(7) 0.0006(6) -0.0040(7) -0.0003(7)
C16 0.0406(10) 0.0241(8) 0.0212(8) -0.0044(6) -0.0020(7) -0.0021(7)
C17 0.0412(10) 0.0211(8) 0.0269(8) -0.0021(6) -0.0007(7) 0.0007(7)
C18 0.0448(10) 0.0293(9) 0.0225(8) -0.0004(7) -0.0049(7) 0.0005(7)
C19 0.0648(14) 0.0345(11) 0.0334(10) 0.0051(8) -0.0052(9) 0.0150(9)
C20 0.0599(14) 0.0358(11) 0.0441(12) 0.0064(9) -0.0024(10) 0.0128(9)
C21 0.0432(10) 0.0279(9) 0.0236(8) -0.0033(7) -0.0035(7) 0.0005(7)
C22 0.0432(10) 0.0274(9) 0.0276(8) -0.0070(7) 0.0020(8) -0.0032(7)
C23 0.0644(13) 0.0306(10) 0.0346(10) -0.0101(8) 0.0104(9) -0.0091(9)
C24 0.0447(11) 0.0344(10) 0.0305(9) -0.0102(8) -0.0026(8) -0.0002(8)
C25 0.099(2) 0.0651(17) 0.0279(11) -0.0103(10) 0.0010(12) 0.0145(14)
C26 0.105(3) 0.115(3) 0.0601(19) -0.0173(18) -0.0013(18) 0.045(2)

loop_
_atom_type_symbol
_atom_type_description
_atom_type_scat_dispersion_real
_atom_type_scat_dispersion_imag
_atom_type_scat_source
C C 0.0021 0.0012 'International Tables Vol C Tables 4.2.6.8 and 6.1.1.4'
H H 0.0000 0.0000 'International Tables Vol C Tables 4.2.6.8 and 6.1.1.4'
N N 0.0044 0.0025 'International Tables Vol C Tables 4.2.6.8 and 6.1.1.4'
O O 0.0080 0.0047 'International Tables Vol C Tables 4.2.6.8 and 6.1.1.4'

loop_
_geom_angle_atom_site_label_1
_geom_angle_atom_site_label_2
_geom_angle_atom_site_label_3
_geom_angle
_geom_angle_site_symmetry_1
_geom_angle_site_symmetry_3
_geom_angle_publ_flag
C15 O1 C19 117.45(14) . . ?
C17 O2 C20 118.61(15) . . ?
C24 O4 C25 117.20(18) . . ?
C13 N1 C1 121.69(15) . . ?
C13 N1 C7 118.32(15) . . ?
C1 N1 C7 119.35(15) . . ?
C6 C1 C2 119.31(19) . . ?
C6 C1 N1 120.39(19) . . ?
C2 C1 N1 120.28(17) . . ?
C3 C2 C1 120.2(2) . . ?
C3 C2 H2 119.9 . . ?
C1 C2 H2 119.9 . . ?
C4 C3 C2 120.2(2) . . ?
C4 C3 H3 119.9 . . ?
C2 C3 H3 119.9 . . ?
C3 C4 C5 120.0(2) . . ?
C3 C4 H4 120.0 . . ?
C5 C4 H4 120.0 . . ?
C4 C5 C6 120.8(2) . . ?
C4 C5 H5 119.6 . . ?
C6 C5 H5 119.6 . . ?
C1 C6 C5 119.5(2) . . ?
C1 C6 H6 120.3 . . ?
C5 C6 H6 120.3 . . ?
C12 C7 C8 119.89(19) . . ?
C12 C7 N1 119.62(17) . . ?
C8 C7 N1 120.48(17) . . ?
C7 C8 C9 119.1(2) . . ?
C7 C8 H8 120.4 . . ?
C9 C8 H8 120.4 . . ?
C10 C9 C8 120.8(2) . . ?
C10 C9 H9 119.6 . . ?
C8 C9 H9 119.6 . . ?
C9 C10 C11 119.6(2) . . ?
C9 C10 H10 120.2 . . ?
C11 C10 H10 120.2 . . ?
C10 C11 C12 120.6(2) . . ?
C10 C11 H11 119.7 . . ?
C12 C11 H11 119.7 . . ?
C11 C12 C7 120.0(2) . . ?
C11 C12 H12 120.0 . . ?
C7 C12 H12 120.0 . . ?
C18 C13 C14 120.97(16) . . ?
C18 C13 N1 121.09(16) . . ?
C14 C13 N1 117.93(16) . . ?
C15 C14 C13 119.23(16) . . ?
C15 C14 H14 120.4 . . ?
C13 C14 H14 120.4 . . ?
O1 C15 C14 122.95(16) . . ?
O1 C15 C16 115.01(14) . . ?
C14 C15 C16 121.99(16) . . ?
C15 C16 C17 116.99(15) . . ?
C15 C16 C21 117.63(16) . . ?
C17 C16 C21 125.19(16) . . ?
O2 C17 C18 122.92(16) . . ?
O2 C17 C16 115.27(15) . . ?
C18 C17 C16 121.67(16) . . ?
C17 C18 C13 119.09(17) . . ?
C17 C18 H18 120.5 . . ?
C13 C18 H18 120.5 . . ?
O1 C19 H19A 109.5 . . ?
O1 C19 H19B 109.5 . . ?
H19A C19 H19B 109.5 . . ?
O1 C19 H19C 109.5 . . ?
H19A C19 H19C 109.5 . . ?
H19B C19 H19C 109.5 . . ?
O2 C20 H20A 109.5 . . ?
O2 C20 H20B 109.5 . . ?
H20A C20 H20B 109.5 . . ?
O2 C20 H20C 109.5 . . ?
H20A C20 H20C 109.5 . . ?
H20B C20 H20C 109.5 . . ?
C22 C21 C16 131.65(17) . . ?
C22 C21 H21 114.2 . . ?
C16 C21 H21 114.2 . . ?
C21 C22 C23 124.25(17) . . ?
C21 C22 C24 122.65(17) . . ?
C23 C22 C24 112.96(16) . . ?
N2 C23 C22 176.5(3) . . ?
O3 C24 O4 124.44(18) . . ?
O3 C24 C22 122.89(19) . . ?
O4 C24 C22 112.67(16) . . ?
C26 C25 O4 110.9(2) . . ?
C26 C25 H25A 109.5 . . ?
O4 C25 H25A 109.5 . . ?
C26 C25 H25B 109.5 . . ?
O4 C25 H25B 109.5 . . ?
H25A C25 H25B 108.0 . . ?
C25 C26 H26A 109.5 . . ?
C25 C26 H26B 109.5 . . ?
H26A C26 H26B 109.5 . . ?
C25 C26 H26C 109.5 . . ?
H26A C26 H26C 109.5 . . ?
H26B C26 H26C 109.5 . . ?

loop_
_geom_bond_atom_site_label_1
_geom_bond_atom_site_label_2
_geom_bond_distance
_geom_bond_site_symmetry_2
_geom_bond_publ_flag
O1 C15 1.357(2) . ?
O1 C19 1.421(2) . ?
O2 C17 1.350(2) . ?
O2 C20 1.419(2) . ?
O3 C24 1.197(2) . ?
O4 C24 1.321(3) . ?
O4 C25 1.462(3) . ?
N1 C13 1.398(2) . ?
N1 C1 1.412(2) . ?
N1 C7 1.425(2) . ?
N2 C23 1.135(3) . ?
C1 C6 1.382(3) . ?
C1 C2 1.383(3) . ?
C2 C3 1.379(3) . ?
C2 H2 0.9400 . ?
C3 C4 1.364(4) . ?
C3 H3 0.9400 . ?
C4 C5 1.364(4) . ?
C4 H4 0.9400 . ?
C5 C6 1.383(3) . ?
C5 H5 0.9400 . ?
C6 H6 0.9400 . ?
C7 C12 1.376(3) . ?
C7 C8 1.376(3) . ?
C8 C9 1.388(3) . ?
C8 H8 0.9400 . ?
C9 C10 1.363(4) . ?
C9 H9 0.9400 . ?
C10 C11 1.365(4) . ?
C10 H10 0.9400 . ?
C11 C12 1.373(3) . ?
C11 H11 0.9400 . ?
C12 H12 0.9400 . ?
C13 C18 1.385(3) . ?
C13 C14 1.388(3) . ?
C14 C15 1.372(2) . ?
C14 H14 0.9400 . ?
C15 C16 1.404(2) . ?
C16 C17 1.406(2) . ?
C16 C21 1.441(2) . ?
C17 C18 1.382(2) . ?
C18 H18 0.9400 . ?
C19 H19A 0.9700 . ?
C19 H19B 0.9700 . ?
C19 H19C 0.9700 . ?
C20 H20A 0.9700 . ?
C20 H20B 0.9700 . ?
C20 H20C 0.9700 . ?
C21 C22 1.342(2) . ?
C21 H21 0.9400 . ?
C22 C23 1.435(3) . ?
C22 C24 1.477(2) . ?
C25 C26 1.419(4) . ?
C25 H25A 0.9800 . ?
C25 H25B 0.9800 . ?
C26 H26A 0.9700 . ?
C26 H26B 0.9700 . ?
C26 H26C 0.9700 . ?

loop_
_geom_torsion_atom_site_label_1
_geom_torsion_atom_site_label_2
_geom_torsion_atom_site_label_3
_geom_torsion_atom_site_label_4
_geom_torsion
_geom_torsion_site_symmetry_1
_geom_torsion_site_symmetry_2
_geom_torsion_site_symmetry_3
_geom_torsion_site_symmetry_4
_geom_torsion_publ_flag
C13 N1 C1 C6 -144.3(2) . . . . ?
C7 N1 C1 C6 26.4(3) . . . . ?
C13 N1 C1 C2 37.3(3) . . . . ?
C7 N1 C1 C2 -152.02(19) . . . . ?
C6 C1 C2 C3 2.1(3) . . . . ?
N1 C1 C2 C3 -179.48(19) . . . . ?
C1 C2 C3 C4 -2.5(4) . . . . ?
C2 C3 C4 C5 0.9(4) . . . . ?
C3 C4 C5 C6 1.0(4) . . . . ?
C2 C1 C6 C5 -0.2(3) . . . . ?
N1 C1 C6 C5 -178.6(2) . . . . ?
C4 C5 C6 C1 -1.4(4) . . . . ?
C13 N1 C7 C12 49.3(3) . . . . ?
C1 N1 C7 C12 -121.7(2) . . . . ?
C13 N1 C7 C8 -132.1(2) . . . . ?
C1 N1 C7 C8 56.9(3) . . . . ?
C12 C7 C8 C9 1.4(3) . . . . ?
N1 C7 C8 C9 -177.2(2) . . . . ?
C7 C8 C9 C10 -0.3(4) . . . . ?
C8 C9 C10 C11 -0.9(4) . . . . ?
C9 C10 C11 C12 0.9(4) . . . . ?
C10 C11 C12 C7 0.2(4) . . . . ?
C8 C7 C12 C11 -1.4(3) . . . . ?
N1 C7 C12 C11 177.2(2) . . . . ?
C1 N1 C13 C18 32.7(3) . . . . ?
C7 N1 C13 C18 -138.02(19) . . . . ?
C1 N1 C13 C14 -148.64(19) . . . . ?
C7 N1 C13 C14 40.6(3) . . . . ?
C18 C13 C14 C15 -0.8(3) . . . . ?
N1 C13 C14 C15 -179.39(17) . . . . ?
C19 O1 C15 C14 -6.1(3) . . . . ?
C19 O1 C15 C16 176.43(17) . . . . ?
C13 C14 C15 O1 -178.43(17) . . . . ?
C13 C14 C15 C16 -1.1(3) . . . . ?
O1 C15 C16 C17 -179.78(15) . . . . ?
C14 C15 C16 C17 2.7(3) . . . . ?
O1 C15 C16 C21 -4.5(2) . . . . ?
C14 C15 C16 C21 178.03(17) . . . . ?
C20 O2 C17 C18 -11.0(3) . . . . ?
C20 O2 C17 C16 173.10(17) . . . . ?
C15 C16 C17 O2 173.40(16) . . . . ?
C21 C16 C17 O2 -1.5(3) . . . . ?
C15 C16 C17 C18 -2.5(3) . . . . ?
C21 C16 C17 C18 -177.46(18) . . . . ?
O2 C17 C18 C13 -174.84(17) . . . . ?
C16 C17 C18 C13 0.8(3) . . . . ?
C14 C13 C18 C17 0.9(3) . . . . ?
N1 C13 C18 C17 179.52(17) . . . . ?
C15 C16 C21 C22 150.0(2) . . . . ?
C17 C16 C21 C22 -35.1(3) . . . . ?
C16 C21 C22 C23 -7.1(4) . . . . ?
C16 C21 C22 C24 177.4(2) . . . . ?
C25 O4 C24 O3 -1.7(4) . . . . ?
C25 O4 C24 C22 177.6(2) . . . . ?
C21 C22 C24 O3 176.8(2) . . . . ?
C23 C22 C24 O3 0.8(3) . . . . ?
C21 C22 C24 O4 -2.5(3) . . . . ?
C23 C22 C24 O4 -178.51(19) . . . . ?
C24 O4 C25 C26 -113.7(3) . . . . ?
